data_7135718
loop_
_publ_author_name
'Xu, Jieqiong'
'Zhou, Jie'
'Yang, Wenyan'
'Deng, Shengyong'
'Wei, Peifa'

_publ_section_title
;
 Competitive supramolecular assembly tunes anthracene emission over 165 nm
 <i>via</i> controlled &#x3c0;-overlap.
;
_journal_issue 34
_journal_name_full 'Chemical communications (Cambridge, England)'
_journal_page_first 8743
_journal_page_last 8747
_journal_paper_doi 10.1039/d6cc01407k
_journal_volume 62
_journal_year 2026
_chemical_formula_sum 'C149 H140 B6 Cl2 N12 O19'
_chemical_formula_weight 2538.48
_space_group_crystal_system monoclinic
_space_group_IT_number 14
_space_group_name_Hall '-P 2yn'
_space_group_name_H-M_alt 'P 1 21/n 1'
_atom_sites_solution_hydrogens mixed
_audit_creation_method SHELXL-2025/1
_audit_update_record
;
2026-01-22 deposited with the CCDC.	2026-04-08 downloaded from the CCDC.
;
_cell_angle_alpha 90
_cell_angle_beta 95.724(2)
_cell_angle_gamma 90
_cell_formula_units_Z 2
_cell_length_a 10.8640(2)
_cell_length_b 18.0411(5)
_cell_length_c 36.2165(8)
_cell_measurement_reflns_used 15229
_cell_measurement_temperature 120(2)
_cell_measurement_theta_max 76.6710
_cell_measurement_theta_min 2.4370
_cell_volume 7063.0(3)
_computing_structure_refinement 'SHELXL-2025/1 (Sheldrick, 2025)'
_computing_structure_solution 'SHELXT 2014/5 (Sheldrick, 2014)'
_diffrn_ambient_temperature 120(2)
_diffrn_measured_fraction_theta_full 0.996
_diffrn_measured_fraction_theta_max 0.959
_diffrn_measurement_device_type 'XtaLAB Synergy R, HyPix'
_diffrn_radiation_type CuK\a
_diffrn_radiation_wavelength 1.54184
_diffrn_reflns_av_R_equivalents 0.0985
_diffrn_reflns_av_unetI/netI 0.0744
_diffrn_reflns_Laue_measured_fraction_full 0.996
_diffrn_reflns_Laue_measured_fraction_max 0.959
_diffrn_reflns_limit_h_max 11
_diffrn_reflns_limit_h_min -13
_diffrn_reflns_limit_k_max 22
_diffrn_reflns_limit_k_min -22
_diffrn_reflns_limit_l_max 45
_diffrn_reflns_limit_l_min -45
_diffrn_reflns_number 52554
_diffrn_reflns_point_group_measured_fraction_full 0.996
_diffrn_reflns_point_group_measured_fraction_max 0.959
_diffrn_reflns_theta_full 67.684
_diffrn_reflns_theta_max 78.035
_diffrn_reflns_theta_min 2.452
_exptl_absorpt_coefficient_mu 0.965
_exptl_absorpt_correction_T_max 1.00000
_exptl_absorpt_correction_T_min 0.52399
_exptl_absorpt_correction_type multi-scan
_exptl_absorpt_process_details
;
CrysAlisPro 1.171.42.93a (Rigaku Oxford Diffraction, 2023)
Empirical absorption correction using spherical harmonics,
implemented in SCALE3 ABSPACK scaling algorithm.
;
_exptl_crystal_density_diffrn 1.194
_exptl_crystal_description block
_exptl_crystal_F_000 2668
_exptl_crystal_size_max 0.300
_exptl_crystal_size_mid 0.200
_exptl_crystal_size_min 0.100
_refine_diff_density_max 0.815
_refine_diff_density_min -0.846
_refine_diff_density_rms 0.107
_refine_ls_extinction_method none
_refine_ls_goodness_of_fit_ref 1.057
_refine_ls_hydrogen_treatment constr
_refine_ls_matrix_type full
_refine_ls_number_parameters 945
_refine_ls_number_reflns 14492
_refine_ls_number_restraints 337
_refine_ls_restrained_S_all 1.061
_refine_ls_R_factor_all 0.1272
_refine_ls_R_factor_gt 0.1010
_refine_ls_shift/su_max 0.005
_refine_ls_shift/su_mean 0.000
_refine_ls_structure_factor_coef Fsqd
_refine_ls_weighting_details 'w=1/[\s^2^(Fo^2^)+(0.1772P)^2^+7.2280P] where P=(Fo^2^+2Fc^2^)/3'
_refine_ls_weighting_scheme calc
_refine_ls_wR_factor_gt 0.2889
_refine_ls_wR_factor_ref 0.3096
_reflns_Friedel_coverage 0.000
_reflns_number_gt 10450
_reflns_number_total 14492
_reflns_threshold_expression 'I > 2\s(I)'
_cod_data_source_file d6cc01407k2.cif
_cod_data_source_block 0607-7_auto
_cod_depositor_comments 'Adding full bibliography for 7135715--7135719.cif.'
_cod_original_sg_symbol_H-M 'P 21/n'
_cod_database_code 7135718
_shelx_shelxl_version_number 2025/1
_shelx_space_group_comment
;
The symmetry employed for this shelxl refinement is uniquely defined
by the following loop, which should always be used as a source of
symmetry information in preference to the above space-group names.
They are only intended as comments.
;
_shelx_estimated_absorpt_t_min 0.761
_shelx_estimated_absorpt_t_max 0.910

loop_
_space_group_symop_operation_xyz
'x, y, z'
'-x+1/2, y+1/2, -z+1/2'
'-x, -y, -z'
'x-1/2, -y-1/2, z-1/2'

loop_
_atom_site_label
_atom_site_type_symbol
_atom_site_fract_x
_atom_site_fract_y
_atom_site_fract_z
_atom_site_U_iso_or_equiv
_atom_site_adp_type
_atom_site_occupancy
_atom_site_site_symmetry_order
_atom_site_calc_flag
_atom_site_refinement_flags_posn
_atom_site_refinement_flags_adp
_atom_site_refinement_flags_occupancy
_atom_site_disorder_assembly
_atom_site_disorder_group
O32 O 0.92277(19) 0.37600(13) 0.21104(6) 0.0318(5) Uani 1 1 d . . . . .
O36 O 1.01619(19) 0.26724(12) 0.24138(6) 0.0295(5) Uani 1 1 d . . . . .
O34 O 1.14086(19) 0.37345(13) 0.22795(6) 0.0313(5) Uani 1 1 d . . . . .
O45 O 0.5768(2) 0.04771(14) 0.13909(7) 0.0381(5) Uani 1 1 d . . . . .
O44 O 0.4325(2) 0.12738(16) 0.14614(7) 0.0423(6) Uani 1 1 d . . . . .
O69 O 1.6526(2) 0.12454(15) 0.26366(8) 0.0448(6) Uani 1 1 d . . . . .
O68 O 1.5364(2) 0.04786(14) 0.23008(7) 0.0432(6) Uani 1 1 d . . . . .
N43 N 0.5426(2) 0.10816(16) 0.14923(7) 0.0331(6) Uani 1 1 d . . . . .
N46 N 1.1289(2) 0.33911(15) 0.29393(7) 0.0299(6) Uani 1 1 d . . . . .
N25 N 0.8378(2) 0.32475(16) 0.26695(8) 0.0322(6) Uani 1 1 d . . . . .
N67 N 1.5518(3) 0.10697(16) 0.24721(8) 0.0351(6) Uani 1 1 d . . . . .
N17 N 0.5406(3) 0.5654(2) 0.68751(9) 0.0438(7) Uani 1 1 d . . . . .
O78 O 0.9810(4) 0.71780(19) 0.12309(10) 0.0709(10) Uani 1 1 d . . . . .
C49 C 1.1012(3) 0.3884(2) 0.36578(9) 0.0323(7) Uani 1 1 d . . . . .
C40 C 0.6345(3) 0.15970(19) 0.16622(8) 0.0307(7) Uani 1 1 d . . . . .
C61 C 1.2476(3) 0.25257(19) 0.24988(8) 0.0307(6) Uani 1 1 d . . . . .
C37 C 0.8081(3) 0.25289(19) 0.20429(8) 0.0308(7) Uani 1 1 d . . . . .
C51 C 1.1431(3) 0.41052(18) 0.30302(9) 0.0303(6) Uani 1 1 d . . . . .
H51 H 1.163080 0.444399 0.284436 0.036 Uiso 1 1 calc R U . . .
C70 C 1.0515(3) 0.47872(19) 0.18791(9) 0.0319(7) Uani 1 1 d . . . . .
N76 N 1.0770(4) 0.6856(2) 0.13429(11) 0.0604(10) Uani 1 1 d . . . . .
C54 C 1.0299(3) 0.4693(2) 0.46614(9) 0.0329(7) Uani 1 1 d . . . . .
C50 C 1.1304(3) 0.43755(19) 0.33809(9) 0.0316(7) Uani 1 1 d . . . . .
H50 H 1.141263 0.488853 0.343345 0.038 Uiso 1 1 calc R U . . .
C66 C 1.3681(3) 0.2761(2) 0.26060(10) 0.0350(7) Uani 1 1 d . . . . .
H66 H 1.381921 0.326022 0.268233 0.042 Uiso 1 1 calc R U . . .
C60 C 1.0317(3) 0.5468(2) 0.47092(9) 0.0326(7) Uani 1 1 d . . . . .
C64 C 1.4476(3) 0.15703(18) 0.24810(9) 0.0316(7) Uani 1 1 d . . . . .
C52 C 1.0809(3) 0.4147(2) 0.40198(9) 0.0351(7) Uani 1 1 d . . . . .
C41 C 0.7546(3) 0.1349(2) 0.17438(10) 0.0360(7) Uani 1 1 d . . . . .
H41 H 0.778473 0.086849 0.167054 0.043 Uiso 1 1 calc R U . . .
C55 C 0.9986(3) 0.4217(2) 0.49484(9) 0.0333(7) Uani 1 1 d . . . . .
O77 O 1.1789(4) 0.7120(2) 0.13193(15) 0.0975(15) Uani 1 1 d . . . . .
C43 C 0.8265(3) 0.3941(2) 0.27935(10) 0.0360(7) Uani 1 1 d . . . . .
H43 H 0.842552 0.434488 0.263682 0.043 Uiso 1 1 calc R U . . .
C17 C 0.6478(3) 0.4462(2) 0.51341(9) 0.0401(8) Uani 1 1 d . . . . .
C65 C 1.4679(3) 0.2288(2) 0.26043(10) 0.0364(7) Uani 1 1 d . . . . .
H65 H 1.549075 0.245338 0.268650 0.044 Uiso 1 1 calc R U . . .
C75 C 0.9463(3) 0.5155(2) 0.17142(10) 0.0390(8) Uani 1 1 d . . . . .
H75 H 0.867177 0.493724 0.172707 0.047 Uiso 1 1 calc R U . . .
C53 C 1.0596(3) 0.4383(2) 0.43154(9) 0.0345(7) Uani 1 1 d . . . . .
C20 C 0.5831(3) 0.5139(2) 0.61682(9) 0.0372(8) Uani 1 1 d . . . . .
C39 C 0.5994(3) 0.2303(2) 0.17499(10) 0.0376(7) Uani 1 1 d . . . . .
H39 H 0.517217 0.246999 0.168343 0.045 Uiso 1 1 calc R U . . .
C26 C 0.6724(3) 0.5017(2) 0.48721(10) 0.0412(8) Uani 1 1 d . . . . .
C42 C 0.8396(3) 0.1821(2) 0.19359(10) 0.0354(7) Uani 1 1 d . . . . .
H42 H 0.922015 0.165310 0.199597 0.042 Uiso 1 1 calc R U . . .
C47 C 1.1040(3) 0.29107(19) 0.32099(9) 0.0363(7) Uani 1 1 d . . . . .
H47 H 1.096001 0.239844 0.315176 0.044 Uiso 1 1 calc R U . . .
C14 C 0.6458(3) 0.3708(2) 0.50420(10) 0.0433(9) Uani 1 1 d . . . . .
C28 C 0.7668(3) 0.3500(2) 0.33727(10) 0.0423(9) Uani 1 1 d . . . . .
C7 C 0.6976(3) 0.4784(3) 0.45084(10) 0.0434(9) Uani 1 1 d . . . . .
C59 C 0.9367(3) 0.4036(2) 0.55776(9) 0.0371(7) Uani 1 1 d . . . . .
H59 H 0.915838 0.423325 0.580641 0.045 Uiso 1 1 calc R U . . .
C74 C 0.9544(4) 0.5820(2) 0.15350(11) 0.0436(8) Uani 1 1 d . . . . .
H74 H 0.882308 0.606030 0.142302 0.052 Uiso 1 1 calc R U . . .
C56 C 0.9967(3) 0.3433(2) 0.49100(10) 0.0405(8) Uani 1 1 d . . . . .
H56 H 1.016882 0.321832 0.468435 0.049 Uiso 1 1 calc R U . . .
C9 C 0.6701(3) 0.3480(3) 0.46798(10) 0.0447(9) Uani 1 1 d . . . . .
C38 C 0.6861(3) 0.2765(2) 0.19369(10) 0.0376(7) Uani 1 1 d . . . . .
H38 H 0.662769 0.325502 0.199547 0.045 Uiso 1 1 calc R U . . .
C71 C 1.1660(3) 0.5118(2) 0.18515(10) 0.0410(8) Uani 1 1 d . . . . .
H71 H 1.238814 0.487639 0.195728 0.049 Uiso 1 1 calc R U . . .
C36 C 0.8088(3) 0.2675(2) 0.28848(10) 0.0400(8) Uani 1 1 d . . . . .
H36 H 0.813740 0.218352 0.279276 0.048 Uiso 1 1 calc R U . . .
C62 C 1.2320(3) 0.1793(2) 0.23799(10) 0.0383(7) Uani 1 1 d . . . . .
H62 H 1.150709 0.161841 0.230724 0.046 Uiso 1 1 calc R U . . .
C48 C 1.0901(3) 0.3138(2) 0.35644(9) 0.0392(8) Uani 1 1 d . . . . .
H48 H 1.072700 0.278464 0.374676 0.047 Uiso 1 1 calc R U . . .
C16 C 0.6058(3) 0.4886(2) 0.58059(10) 0.0424(8) Uani 1 1 d . . . . .
C29 C 0.7921(3) 0.4084(2) 0.31436(10) 0.0421(8) Uani 1 1 d . . . . .
H29 H 0.785887 0.458068 0.322694 0.051 Uiso 1 1 calc R U . . .
C63 C 1.3306(3) 0.1310(2) 0.23637(11) 0.0399(8) Uani 1 1 d . . . . .
H63 H 1.318184 0.081777 0.227497 0.048 Uiso 1 1 calc R U . . .
C73 C 1.0699(4) 0.6134(2) 0.15208(10) 0.0429(8) Uani 1 1 d . . . . .
C15 C 0.6250(3) 0.4689(2) 0.54995(10) 0.0422(8) Uani 1 1 d . . . . .
C8 C 0.6971(3) 0.4028(3) 0.44170(10) 0.0461(10) Uani 1 1 d . . . . .
C58 C 0.9362(3) 0.3298(2) 0.55275(10) 0.0424(8) Uani 1 1 d . . . . .
H58 H 0.915133 0.298205 0.572150 0.051 Uiso 1 1 calc R U . . .
C18 C 0.5526(3) 0.6117(2) 0.65939(10) 0.0427(8) Uani 1 1 d . . . . .
H18 H 0.546188 0.663321 0.664005 0.051 Uiso 1 1 calc R U . . .
C27 C 0.7723(3) 0.2783(2) 0.32339(10) 0.0454(9) Uani 1 1 d . . . . .
H27 H 0.751054 0.237178 0.337872 0.054 Uiso 1 1 calc R U . . .
C19 C 0.5736(3) 0.5897(2) 0.62389(10) 0.0407(8) Uani 1 1 d . . . . .
H19 H 0.581422 0.625216 0.604895 0.049 Uiso 1 1 calc R U . . .
C57 C 0.9666(4) 0.2984(2) 0.51889(11) 0.0451(8) Uani 1 1 d . . . . .
H57 H 0.965897 0.246101 0.515711 0.054 Uiso 1 1 calc R U . . .
C21 C 0.5711(4) 0.4646(2) 0.64571(11) 0.0468(9) Uani 1 1 d . . . . .
H21 H 0.576500 0.412669 0.641990 0.056 Uiso 1 1 calc R U . . .
C22 C 0.5509(4) 0.4933(2) 0.68015(11) 0.0483(9) Uani 1 1 d . . . . .
H22 H 0.543897 0.459239 0.699843 0.058 Uiso 1 1 calc R U . . .
C34 C 0.7231(3) 0.5340(3) 0.42468(11) 0.0543(11) Uani 1 1 d . . . . .
H34 H 0.741199 0.519859 0.400543 0.065 Uiso 1 1 calc R U . . .
C30 C 0.6710(3) 0.5779(3) 0.49541(11) 0.0478(9) Uani 1 1 d . . . . .
H30 H 0.653212 0.593800 0.519318 0.057 Uiso 1 1 calc R U . . .
C72 C 1.1760(4) 0.5790(2) 0.16735(12) 0.0493(9) Uani 1 1 d . . . . .
H72 H 1.254665 0.601080 0.165714 0.059 Uiso 1 1 calc R U . . .
C23 C 0.7225(3) 0.3804(3) 0.40559(11) 0.0521(11) Uani 1 1 d . . . . .
B35 B 1.1287(3) 0.3063(2) 0.24972(10) 0.0303(7) Uani 1 1 d . . . . .
C24 C 0.7415(3) 0.3639(3) 0.37450(11) 0.0504(10) Uani 1 1 d . . . . .
C13 C 0.6198(4) 0.3153(3) 0.53017(12) 0.0515(10) Uani 1 1 d . . . . .
H13 H 0.603546 0.329246 0.554501 0.062 Uiso 1 1 calc R U . . .
B31 B 0.9050(3) 0.3048(2) 0.22844(10) 0.0307(7) Uani 1 1 d . . . . .
B33 B 1.0378(3) 0.4046(2) 0.21004(10) 0.0304(7) Uani 1 1 d . . . . .
C10 C 0.6677(4) 0.2710(3) 0.45909(13) 0.0611(12) Uani 1 1 d . . . . .
H10 H 0.683864 0.255195 0.435029 0.073 Uiso 1 1 calc R U . . .
C33 C 0.7219(4) 0.6060(3) 0.43377(13) 0.0595(12) Uani 1 1 d . . . . .
H33 H 0.739272 0.642230 0.415956 0.071 Uiso 1 1 calc R U . . .
C32 C 0.6950(4) 0.6291(3) 0.46949(13) 0.0557(11) Uani 1 1 d . . . . .
H32 H 0.693715 0.680388 0.475349 0.067 Uiso 1 1 calc R U . . .
C12 C 0.6179(5) 0.2426(3) 0.52062(15) 0.0679(13) Uani 1 1 d . . . . .
H12 H 0.599986 0.206213 0.538287 0.081 Uiso 1 1 calc R U . . .
C11 C 0.6423(5) 0.2205(3) 0.48490(16) 0.0703(14) Uani 1 1 d . . . . .
H11 H 0.640855 0.169284 0.478734 0.084 Uiso 1 1 calc R U . . .
C1 C 0.9591(10) 0.0244(7) 0.2750(2) 0.0878(13) Uani 0.662(6) 1 d D U P A 1
H1A H 0.880317 0.039786 0.261706 0.132 Uiso 0.662(6) 1 calc R U P A 1
H1B H 0.991337 -0.018701 0.262650 0.132 Uiso 0.662(6) 1 calc R U P A 1
H1C H 1.018651 0.065266 0.275153 0.132 Uiso 0.662(6) 1 calc R U P A 1
C2 C 0.9389(11) 0.0040(6) 0.3151(2) 0.0876(11) Uani 0.662(6) 1 d D U P A 1
H2A H 0.865557 -0.028646 0.314915 0.105 Uiso 0.662(6) 1 calc R U P A 1
H2B H 1.011512 -0.024124 0.326313 0.105 Uiso 0.662(6) 1 calc R U P A 1
C3 C 0.9199(16) 0.0715(8) 0.3388(3) 0.0878(11) Uani 0.662(6) 1 d D U P A 1
H3A H 0.990242 0.105908 0.337218 0.105 Uiso 0.662(6) 1 calc R U P A 1
H3B H 0.843793 0.097416 0.328512 0.105 Uiso 0.662(6) 1 calc R U P A 1
C4 C 0.9093(10) 0.0540(6) 0.3793(2) 0.0882(11) Uani 0.662(6) 1 d D U P A 1
H4A H 0.980242 0.022801 0.388882 0.106 Uiso 0.662(6) 1 calc R U P A 1
H4B H 0.832663 0.025221 0.381278 0.106 Uiso 0.662(6) 1 calc R U P A 1
C5 C 0.9066(12) 0.1247(7) 0.4035(3) 0.0887(11) Uani 0.662(6) 1 d D U P A 1
H5A H 0.985919 0.151758 0.403626 0.106 Uiso 0.662(6) 1 calc R U P A 1
H5B H 0.839131 0.157992 0.393307 0.106 Uiso 0.662(6) 1 calc R U P A 1
C6 C 0.8855(10) 0.1017(6) 0.4434(2) 0.0908(12) Uani 0.662(6) 1 d D U P A 1
H6A H 0.814986 0.067666 0.442700 0.136 Uiso 0.662(6) 1 calc R U P A 1
H6B H 0.868354 0.145830 0.457814 0.136 Uiso 0.662(6) 1 calc R U P A 1
H6C H 0.959747 0.076924 0.455053 0.136 Uiso 0.662(6) 1 calc R U P A 1
C25 C 0.9160(19) -0.0065(13) 0.2778(5) 0.0877(13) Uani 0.338(6) 1 d D U P A 2
H25A H 0.882519 0.027018 0.258033 0.132 Uiso 0.338(6) 1 calc R U P A 2
H25B H 0.848660 -0.035761 0.286557 0.132 Uiso 0.338(6) 1 calc R U P A 2
H25C H 0.976703 -0.039768 0.268297 0.132 Uiso 0.338(6) 1 calc R U P A 2
C2A C 0.9780(17) 0.0384(13) 0.3097(5) 0.0878(11) Uani 0.338(6) 1 d D U P A 2
H2AA H 1.046931 0.007999 0.321502 0.105 Uiso 0.338(6) 1 calc R U P A 2
H2AB H 1.015782 0.082152 0.298782 0.105 Uiso 0.338(6) 1 calc R U P A 2
C3A C 0.909(3) 0.0653(18) 0.3391(6) 0.0879(11) Uani 0.338(6) 1 d D U P A 2
H3AA H 0.870713 0.021390 0.349836 0.105 Uiso 0.338(6) 1 calc R U P A 2
H3AB H 0.840050 0.095618 0.327209 0.105 Uiso 0.338(6) 1 calc R U P A 2
C4A C 0.9671(17) 0.1090(12) 0.3706(4) 0.0883(11) Uani 0.338(6) 1 d D U P A 2
H4AA H 0.988839 0.158573 0.361563 0.106 Uiso 0.338(6) 1 calc R U P A 2
H4AB H 1.044726 0.084229 0.380583 0.106 Uiso 0.338(6) 1 calc R U P A 2
C5A C 0.880(2) 0.1186(17) 0.4031(5) 0.0887(11) Uani 0.338(6) 1 d D U P A 2
H5AA H 0.803164 0.144836 0.394137 0.106 Uiso 0.338(6) 1 calc R U P A 2
H5AB H 0.858806 0.069732 0.413148 0.106 Uiso 0.338(6) 1 calc R U P A 2
C6A C 0.9566(18) 0.1644(12) 0.4329(5) 0.0899(13) Uani 0.338(6) 1 d D U P A 2
H6AA H 0.911851 0.168014 0.454987 0.135 Uiso 0.338(6) 1 calc R U P A 2
H6AB H 0.969993 0.214186 0.423224 0.135 Uiso 0.338(6) 1 calc R U P A 2
H6AC H 1.036611 0.140239 0.439369 0.135 Uiso 0.338(6) 1 calc R U P A 2
O1 O 1.314(3) 0.1133(12) 0.4549(8) 0.249(9) Uani 0.5 1 d D U P B -1
C1E C 1.284(2) 0.2449(13) 0.4506(5) 0.160(8) Uani 0.5 1 d D U P B -1
H1EA H 1.252287 0.243460 0.424287 0.239 Uiso 0.5 1 calc R U P B -1
H1EB H 1.374077 0.251324 0.452746 0.239 Uiso 0.5 1 calc R U P B -1
H1EC H 1.246199 0.286376 0.462735 0.239 Uiso 0.5 1 calc R U P B -1
C1F C 1.253(3) 0.1747(15) 0.4686(8) 0.224(11) Uani 0.5 1 d D U P B -1
H1FA H 1.276720 0.178831 0.495620 0.269 Uiso 0.5 1 calc R U P B -1
H1FB H 1.162935 0.166698 0.464626 0.269 Uiso 0.5 1 calc R U P B -1
C1G C 1.370(3) 0.0431(18) 0.4535(12) 0.262(14) Uani 0.5 1 d D U P B -1
H1GB H 1.420709 0.031872 0.477028 0.315 Uiso 0.5 1 calc R U P B -1
H1GA H 1.422360 0.040268 0.432764 0.315 Uiso 0.5 1 calc R U P B -1
C1H C 1.262(4) -0.0091(19) 0.4475(13) 0.30(2) Uani 0.5 1 d D U P B -1
H1HA H 1.270558 -0.055487 0.461532 0.455 Uiso 0.5 1 d R U P B -1
H1HB H 1.266938 -0.019327 0.421082 0.455 Uiso 0.5 1 d R U P B -1
H1HC H 1.181868 0.013643 0.450762 0.455 Uiso 0.5 1 d R U P B -1
Cl2 Cl 1.1815(5) 0.8370(3) 0.37791(15) 0.1309(15) Uani 0.5 1 d D U P C -1
Cl3 Cl 1.4133(18) 0.7624(13) 0.3702(7) 0.387(10) Uani 0.5 1 d D U P C -1
C1A C 1.272(3) 0.7571(18) 0.3905(14) 0.35(2) Uani 0.5 1 d D U P C -1
H1AA H 1.288033 0.754299 0.417856 0.424 Uiso 0.5 1 calc R U P C -1
H1AB H 1.225771 0.711978 0.381740 0.424 Uiso 0.5 1 calc R U P C -1
C1B C 0.8259(12) 0.8443(10) 0.4210(4) 0.214(7) Uani 1 1 d D U . D -2
H1BA H 0.868309 0.879628 0.438454 0.321 Uiso 1 1 calc R U . D -2
H1BB H 0.867697 0.842791 0.398238 0.321 Uiso 1 1 calc R U . D -2
H1BC H 0.827667 0.794916 0.432269 0.321 Uiso 1 1 calc R U . D -2
C1C C 0.6914(11) 0.8688(8) 0.4116(4) 0.212(6) Uani 1 1 d D U . D -2
H1CA H 0.658133 0.887376 0.434315 0.254 Uiso 1 1 calc R U . D -2
H1CB H 0.688259 0.909823 0.393379 0.254 Uiso 1 1 calc R U . D -2
C1D C 0.6114(9) 0.8051(7) 0.3956(3) 0.159(4) Uani 1 1 d D U . D -2
H1DA H 0.612055 0.764891 0.414227 0.191 Uiso 1 1 calc R U . D -2
H1DB H 0.647084 0.785058 0.373523 0.191 Uiso 1 1 calc R U . D -2
C1I C 0.4761(9) 0.8294(6) 0.3843(3) 0.138(3) Uani 1 1 d D U . D -2
H1IA H 0.435348 0.842214 0.406751 0.166 Uiso 1 1 calc R U . D -2
H1IB H 0.474865 0.873761 0.368213 0.166 Uiso 1 1 calc R U . D -2
C1J C 0.4059(4) 0.7651(3) 0.36334(12) 0.0506(10) Uani 1 1 d D U . D -2
H1JA H 0.412210 0.720092 0.379079 0.061 Uiso 1 1 calc R U . D -2
H1JB H 0.445205 0.754090 0.340431 0.061 Uiso 1 1 calc R U . D -2
C1K C 0.2629(6) 0.7848(6) 0.3526(2) 0.115(3) Uani 1 1 d D U . D -2
H1KA H 0.211907 0.756177 0.368374 0.173 Uiso 1 1 calc R U . D -2
H1KB H 0.239575 0.772327 0.326545 0.173 Uiso 1 1 calc R U . D -2
H1KC H 0.249795 0.837844 0.356483 0.173 Uiso 1 1 calc R U . D -2

loop_
_atom_site_aniso_label
_atom_site_aniso_U_11
_atom_site_aniso_U_22
_atom_site_aniso_U_33
_atom_site_aniso_U_23
_atom_site_aniso_U_13
_atom_site_aniso_U_12
O32 0.0228(10) 0.0324(12) 0.0406(11) -0.0009(9) 0.0043(8) -0.0034(9)
O36 0.0253(10) 0.0285(11) 0.0344(10) -0.0014(9) 0.0023(8) -0.0014(9)
O34 0.0249(10) 0.0322(12) 0.0369(11) 0.0012(9) 0.0029(8) -0.0037(9)
O45 0.0357(12) 0.0341(13) 0.0439(13) -0.0052(10) 0.0002(10) -0.0059(10)
O44 0.0248(11) 0.0526(16) 0.0489(13) -0.0052(12) 0.0002(10) -0.0025(11)
O69 0.0300(12) 0.0445(15) 0.0600(16) 0.0012(12) 0.0043(11) 0.0019(11)
O68 0.0414(14) 0.0340(13) 0.0552(15) -0.0032(11) 0.0101(11) 0.0057(11)
N43 0.0265(13) 0.0375(16) 0.0350(13) -0.0029(11) 0.0020(10) -0.0046(12)
N46 0.0238(12) 0.0307(14) 0.0352(13) -0.0018(11) 0.0027(10) 0.0012(10)
N25 0.0245(12) 0.0329(14) 0.0399(14) -0.0059(11) 0.0060(10) -0.0081(11)
N67 0.0325(14) 0.0322(15) 0.0416(14) 0.0028(12) 0.0087(11) 0.0033(12)
N17 0.0376(16) 0.052(2) 0.0425(16) -0.0056(14) 0.0064(12) -0.0050(14)
O78 0.078(2) 0.0473(18) 0.082(2) 0.0201(16) -0.0196(18) 0.0021(17)
C49 0.0243(14) 0.0374(18) 0.0344(15) -0.0044(13) -0.0016(12) 0.0046(13)
C40 0.0242(14) 0.0361(17) 0.0318(14) -0.0015(13) 0.0024(11) -0.0092(13)
C61 0.0274(15) 0.0350(17) 0.0299(14) -0.0009(12) 0.0035(11) -0.0015(13)
C37 0.0246(14) 0.0351(17) 0.0331(14) 0.0017(13) 0.0049(12) -0.0007(13)
C51 0.0234(14) 0.0287(16) 0.0384(15) -0.0017(13) 0.0010(12) 0.0017(12)
C70 0.0282(15) 0.0340(17) 0.0333(15) 0.0020(13) 0.0026(12) 0.0006(13)
N76 0.063(2) 0.045(2) 0.071(2) 0.0125(18) -0.0077(19) -0.0167(19)
C54 0.0241(15) 0.0413(19) 0.0326(15) -0.0061(13) -0.0013(12) 0.0064(13)
C50 0.0219(14) 0.0321(17) 0.0400(16) -0.0077(13) -0.0013(12) 0.0005(12)
C66 0.0270(16) 0.0330(17) 0.0451(17) -0.0078(14) 0.0040(13) -0.0012(13)
C60 0.0219(14) 0.0415(19) 0.0331(15) -0.0023(13) -0.0034(11) 0.0058(13)
C64 0.0275(15) 0.0320(17) 0.0368(15) -0.0006(13) 0.0109(12) 0.0008(13)
C52 0.0284(16) 0.0376(18) 0.0383(16) -0.0046(14) -0.0020(13) 0.0025(14)
C41 0.0266(15) 0.0352(18) 0.0458(18) -0.0072(14) 0.0023(13) -0.0004(13)
C55 0.0227(14) 0.0406(18) 0.0352(15) -0.0038(14) -0.0041(12) 0.0055(13)
O77 0.073(3) 0.075(3) 0.141(4) 0.054(3) -0.013(2) -0.028(2)
C43 0.0268(15) 0.0345(18) 0.0473(18) -0.0066(14) 0.0072(13) 0.0002(13)
C17 0.0219(15) 0.061(2) 0.0369(16) -0.0051(16) 0.0013(12) 0.0027(15)
C65 0.0277(16) 0.0358(18) 0.0458(18) -0.0024(14) 0.0042(13) 0.0018(14)
C75 0.0304(16) 0.0400(19) 0.0462(18) 0.0015(15) 0.0015(14) -0.0016(14)
C53 0.0270(15) 0.0394(18) 0.0363(16) -0.0061(14) -0.0008(12) 0.0043(14)
C20 0.0233(15) 0.050(2) 0.0385(16) -0.0040(15) 0.0009(12) -0.0014(14)
C39 0.0299(16) 0.0396(19) 0.0421(17) -0.0033(14) -0.0027(13) 0.0001(14)
C26 0.0197(15) 0.062(2) 0.0414(17) 0.0008(16) -0.0018(13) 0.0032(15)
C42 0.0234(15) 0.0373(18) 0.0452(17) -0.0078(14) 0.0022(13) -0.0020(13)
C47 0.0457(19) 0.0278(16) 0.0355(16) -0.0018(13) 0.0046(14) -0.0013(14)
C14 0.0242(16) 0.063(3) 0.0426(18) -0.0037(17) 0.0042(13) 0.0012(16)
C28 0.0244(15) 0.065(3) 0.0381(17) -0.0103(17) 0.0059(13) -0.0009(16)
C7 0.0187(15) 0.071(3) 0.0400(17) 0.0020(17) -0.0005(12) 0.0059(16)
C59 0.0283(16) 0.048(2) 0.0346(15) -0.0009(14) -0.0005(12) 0.0044(15)
C74 0.0403(19) 0.039(2) 0.050(2) 0.0027(16) -0.0016(15) -0.0024(16)
C56 0.0409(19) 0.0383(19) 0.0411(17) -0.0078(15) -0.0019(14) 0.0026(15)
C9 0.0269(16) 0.063(3) 0.0435(18) -0.0092(18) 0.0031(14) -0.0002(16)
C38 0.0296(16) 0.0355(18) 0.0469(18) -0.0046(15) -0.0005(14) 0.0009(14)
C71 0.0295(17) 0.043(2) 0.0499(19) 0.0088(16) 0.0010(14) -0.0059(15)
C36 0.0377(18) 0.0391(19) 0.0446(18) -0.0013(15) 0.0111(14) -0.0072(15)
C62 0.0296(16) 0.0348(18) 0.0503(19) -0.0078(15) 0.0027(14) -0.0011(14)
C48 0.0415(18) 0.041(2) 0.0350(16) 0.0010(14) 0.0045(14) 0.0030(16)
C16 0.0266(16) 0.059(2) 0.0406(18) -0.0053(17) -0.0004(13) -0.0023(16)
C29 0.0294(17) 0.049(2) 0.0483(19) -0.0153(17) 0.0069(14) -0.0019(15)
C63 0.0332(17) 0.0316(18) 0.055(2) -0.0088(15) 0.0044(15) -0.0022(14)
C73 0.045(2) 0.0374(19) 0.0449(18) 0.0043(15) -0.0013(15) -0.0045(16)
C15 0.0221(15) 0.062(2) 0.0421(18) -0.0068(17) -0.0005(13) 0.0003(15)
C8 0.0220(15) 0.080(3) 0.0366(17) -0.0081(18) 0.0026(13) 0.0016(17)
C58 0.0379(18) 0.045(2) 0.0435(18) 0.0049(16) -0.0012(14) 0.0017(16)
C18 0.0338(18) 0.046(2) 0.0470(19) -0.0035(16) -0.0012(14) 0.0059(16)
C27 0.0369(19) 0.060(2) 0.0406(18) 0.0020(17) 0.0110(15) -0.0102(17)
C19 0.0292(16) 0.051(2) 0.0412(17) 0.0012(16) -0.0009(13) 0.0030(15)
C57 0.048(2) 0.038(2) 0.0483(19) -0.0038(16) -0.0004(16) 0.0010(17)
C21 0.051(2) 0.043(2) 0.047(2) -0.0059(16) 0.0092(17) -0.0121(18)
C22 0.056(2) 0.048(2) 0.0419(19) -0.0019(17) 0.0105(17) -0.0130(19)
C34 0.0287(18) 0.090(4) 0.044(2) 0.013(2) 0.0054(15) 0.005(2)
C30 0.0302(17) 0.062(3) 0.050(2) -0.0013(19) -0.0028(15) 0.0051(17)
C72 0.0382(19) 0.048(2) 0.062(2) 0.0120(19) 0.0017(17) -0.0136(17)
C23 0.0244(16) 0.087(3) 0.045(2) -0.012(2) 0.0044(14) 0.0003(18)
B35 0.0244(16) 0.0321(19) 0.0344(16) -0.0037(14) 0.0034(13) -0.0056(14)
C24 0.0259(16) 0.082(3) 0.0434(19) -0.0071(19) 0.0065(14) 0.0009(18)
C13 0.042(2) 0.062(3) 0.051(2) -0.0038(19) 0.0118(17) -0.0043(19)
B31 0.0262(16) 0.0316(18) 0.0350(16) -0.0033(14) 0.0065(13) -0.0022(14)
B33 0.0237(16) 0.0344(19) 0.0336(16) -0.0030(14) 0.0052(13) -0.0003(14)
C10 0.047(2) 0.078(3) 0.060(2) -0.023(2) 0.0113(19) -0.008(2)
C33 0.037(2) 0.083(4) 0.058(2) 0.022(2) 0.0013(18) 0.005(2)
C32 0.037(2) 0.061(3) 0.066(3) 0.008(2) -0.0043(18) 0.0014(19)
C12 0.068(3) 0.066(3) 0.072(3) -0.002(2) 0.021(2) -0.013(3)
C11 0.065(3) 0.064(3) 0.084(3) -0.020(3) 0.019(3) -0.009(2)
C1 0.082(3) 0.098(3) 0.084(2) -0.001(2) 0.011(2) 0.010(2)
C2 0.082(2) 0.098(3) 0.0839(19) -0.0019(18) 0.0110(18) 0.009(2)
C3 0.082(2) 0.098(3) 0.0841(19) -0.0021(18) 0.0105(17) 0.009(2)
C4 0.083(2) 0.098(3) 0.0845(19) -0.0024(18) 0.0104(17) 0.009(2)
C5 0.083(2) 0.098(3) 0.0849(19) -0.0027(18) 0.0100(18) 0.009(2)
C6 0.086(3) 0.100(3) 0.086(2) -0.003(2) 0.010(2) 0.010(2)
C25 0.082(3) 0.098(3) 0.084(2) -0.002(2) 0.010(2) 0.009(2)
C2A 0.082(2) 0.098(3) 0.0841(19) -0.0021(19) 0.0106(18) 0.009(2)
C3A 0.082(2) 0.098(3) 0.0842(19) -0.0022(18) 0.0106(17) 0.009(2)
C4A 0.083(2) 0.098(3) 0.0845(19) -0.0024(18) 0.0103(17) 0.009(2)
C5A 0.083(2) 0.098(3) 0.0849(19) -0.0026(18) 0.0101(18) 0.009(2)
C6A 0.085(3) 0.099(3) 0.086(2) -0.003(2) 0.010(2) 0.009(2)
O1 0.29(3) 0.25(2) 0.217(18) -0.003(19) 0.063(17) -0.015(19)
C1E 0.147(17) 0.23(2) 0.107(13) -0.064(14) 0.037(11) 0.003(16)
C1F 0.26(3) 0.25(2) 0.18(2) -0.071(18) 0.081(19) -0.08(2)
C1G 0.37(4) 0.23(3) 0.18(2) -0.01(3) -0.01(3) -0.02(2)
C1H 0.35(4) 0.27(3) 0.28(4) 0.09(3) 0.01(4) -0.03(3)
Cl2 0.121(3) 0.141(4) 0.135(4) -0.012(3) 0.032(3) -0.009(3)
Cl3 0.378(16) 0.368(17) 0.420(18) -0.039(15) 0.064(15) 0.014(13)
C1A 0.30(4) 0.39(4) 0.35(4) 0.04(4) -0.07(4) 0.11(4)
C1B 0.200(11) 0.242(18) 0.191(13) 0.037(12) -0.025(10) 0.051(11)
C1C 0.179(10) 0.257(15) 0.183(12) 0.071(11) -0.067(9) -0.040(10)
C1D 0.167(8) 0.205(12) 0.102(6) 0.017(7) -0.004(6) 0.001(7)
C1I 0.180(7) 0.127(7) 0.103(6) 0.013(5) -0.010(6) -0.039(6)
C1J 0.051(2) 0.057(3) 0.046(2) 0.0089(18) 0.0159(17) 0.0014(19)
C1K 0.081(4) 0.153(8) 0.116(6) 0.009(5) 0.034(4) -0.013(4)

loop_
_atom_type_symbol
_atom_type_description
_atom_type_scat_dispersion_real
_atom_type_scat_dispersion_imag
_atom_type_scat_source
C C 0.0181 0.0091 'International Tables Vol C Tables 4.2.6.8 and 6.1.1.4'
H H 0.0000 0.0000 'International Tables Vol C Tables 4.2.6.8 and 6.1.1.4'
B B 0.0090 0.0039 'International Tables Vol C Tables 4.2.6.8 and 6.1.1.4'
Cl Cl 0.3639 0.7018 'International Tables Vol C Tables 4.2.6.8 and 6.1.1.4'
N N 0.0311 0.0180 'International Tables Vol C Tables 4.2.6.8 and 6.1.1.4'
O O 0.0492 0.0322 'International Tables Vol C Tables 4.2.6.8 and 6.1.1.4'

loop_
_geom_angle_atom_site_label_1
_geom_angle_atom_site_label_2
_geom_angle_atom_site_label_3
_geom_angle
_geom_angle_site_symmetry_1
_geom_angle_site_symmetry_3
_geom_angle_publ_flag
B33 O32 B31 120.7(3) . . ?
B35 O36 B31 121.2(3) . . ?
B33 O34 B35 119.1(2) . . ?
O45 N43 O44 122.9(3) . . ?
O45 N43 C40 118.8(3) . . ?
O44 N43 C40 118.3(3) . . ?
C51 N46 C47 117.7(3) . . ?
C51 N46 B35 123.7(3) . . ?
C47 N46 B35 118.4(3) . . ?
C43 N25 C36 119.2(3) . . ?
C43 N25 B31 122.8(3) . . ?
C36 N25 B31 117.5(3) . . ?
O69 N67 O68 122.1(3) . . ?
O69 N67 C64 119.1(3) . . ?
O68 N67 C64 118.8(3) . . ?
C18 N17 C22 116.2(3) . . ?
C48 C49 C50 117.4(3) . . ?
C48 C49 C52 121.7(3) . . ?
C50 C49 C52 120.9(3) . . ?
C39 C40 C41 121.8(3) . . ?
C39 C40 N43 119.7(3) . . ?
C41 C40 N43 118.4(3) . . ?
C66 C61 C62 117.1(3) . . ?
C66 C61 B35 123.2(3) . . ?
C62 C61 B35 119.7(3) . . ?
C42 C37 C38 117.0(3) . . ?
C42 C37 B31 121.6(3) . . ?
C38 C37 B31 121.4(3) . . ?
N46 C51 C50 123.2(3) . . ?
N46 C51 H51 118.4 . . ?
C50 C51 H51 118.4 . . ?
C71 C70 C75 117.6(3) . . ?
C71 C70 B33 122.1(3) . . ?
C75 C70 B33 120.3(3) . . ?
O77 N76 O78 122.7(4) . . ?
O77 N76 C73 118.0(4) . . ?
O78 N76 C73 119.2(4) . . ?
C60 C54 C55 120.9(3) . . ?
C60 C54 C53 119.5(3) . . ?
C55 C54 C53 119.6(3) . . ?
C51 C50 C49 119.1(3) . . ?
C51 C50 H50 120.4 . . ?
C49 C50 H50 120.4 . . ?
C65 C66 C61 121.8(3) . . ?
C65 C66 H66 119.1 . . ?
C61 C66 H66 119.1 . . ?
C54 C60 C55 119.9(3) . 3_766 ?
C54 C60 C59 122.0(3) . 3_766 ?
C55 C60 C59 118.1(3) 3_766 3_766 ?
C65 C64 C63 122.1(3) . . ?
C65 C64 N67 119.4(3) . . ?
C63 C64 N67 118.5(3) . . ?
C53 C52 C49 177.1(4) . . ?
C40 C41 C42 118.3(3) . . ?
C40 C41 H41 120.9 . . ?
C42 C41 H41 120.9 . . ?
C54 C55 C56 122.3(3) . . ?
C54 C55 C60 119.2(3) . 3_766 ?
C56 C55 C60 118.5(3) . 3_766 ?
N25 C43 C29 121.6(3) . . ?
N25 C43 H43 119.2 . . ?
C29 C43 H43 119.2 . . ?
C14 C17 C26 121.6(3) . . ?
C14 C17 C15 119.9(4) . . ?
C26 C17 C15 118.5(4) . . ?
C66 C65 C64 118.7(3) . . ?
C66 C65 H65 120.6 . . ?
C64 C65 H65 120.6 . . ?
C74 C75 C70 121.8(3) . . ?
C74 C75 H75 119.1 . . ?
C70 C75 H75 119.1 . . ?
C52 C53 C54 177.2(4) . . ?
C21 C20 C19 118.3(3) . . ?
C21 C20 C16 121.5(4) . . ?
C19 C20 C16 120.2(4) . . ?
C40 C39 C38 118.6(3) . . ?
C40 C39 H39 120.7 . . ?
C38 C39 H39 120.7 . . ?
C30 C26 C17 122.7(3) . . ?
C30 C26 C7 119.2(4) . . ?
C17 C26 C7 118.1(4) . . ?
C37 C42 C41 122.3(3) . . ?
C37 C42 H42 118.9 . . ?
C41 C42 H42 118.9 . . ?
N46 C47 C48 122.3(3) . . ?
N46 C47 H47 118.8 . . ?
C48 C47 H47 118.8 . . ?
C17 C14 C13 121.7(3) . . ?
C17 C14 C9 120.0(4) . . ?
C13 C14 C9 118.2(4) . . ?
C29 C28 C27 118.2(3) . . ?
C29 C28 C24 120.1(4) . . ?
C27 C28 C24 121.6(4) . . ?
C8 C7 C34 121.6(4) . . ?
C8 C7 C26 120.3(4) . . ?
C34 C7 C26 118.1(4) . . ?
C58 C59 C60 121.2(3) . 3_766 ?
C58 C59 H59 119.4 . . ?
C60 C59 H59 119.4 3_766 . ?
C75 C74 C73 118.5(4) . . ?
C75 C74 H74 120.7 . . ?
C73 C74 H74 120.7 . . ?
C57 C56 C55 121.5(3) . . ?
C57 C56 H56 119.2 . . ?
C55 C56 H56 119.2 . . ?
C8 C9 C14 119.0(4) . . ?
C8 C9 C10 121.8(4) . . ?
C14 C9 C10 119.2(4) . . ?
C39 C38 C37 121.9(3) . . ?
C39 C38 H38 119.1 . . ?
C37 C38 H38 119.1 . . ?
C72 C71 C70 121.5(3) . . ?
C72 C71 H71 119.3 . . ?
C70 C71 H71 119.3 . . ?
N25 C36 C27 121.8(4) . . ?
N25 C36 H36 119.1 . . ?
C27 C36 H36 119.1 . . ?
C63 C62 C61 122.5(3) . . ?
C63 C62 H62 118.7 . . ?
C61 C62 H62 118.7 . . ?
C47 C48 C49 120.1(3) . . ?
C47 C48 H48 119.9 . . ?
C49 C48 H48 119.9 . . ?
C15 C16 C20 178.5(5) . . ?
C43 C29 C28 119.7(4) . . ?
C43 C29 H29 120.1 . . ?
C28 C29 H29 120.1 . . ?
C64 C63 C62 117.7(3) . . ?
C64 C63 H63 121.2 . . ?
C62 C63 H63 121.2 . . ?
C72 C73 C74 121.9(4) . . ?
C72 C73 N76 120.0(3) . . ?
C74 C73 N76 118.0(4) . . ?
C16 C15 C17 179.5(5) . . ?
C7 C8 C23 119.8(4) . . ?
C7 C8 C9 120.9(3) . . ?
C23 C8 C9 119.2(4) . . ?
C59 C58 C57 120.9(4) . . ?
C59 C58 H58 119.5 . . ?
C57 C58 H58 119.5 . . ?
N17 C18 C19 124.5(4) . . ?
N17 C18 H18 117.7 . . ?
C19 C18 H18 117.7 . . ?
C36 C27 C28 119.4(4) . . ?
C36 C27 H27 120.3 . . ?
C28 C27 H27 120.3 . . ?
C18 C19 C20 118.2(4) . . ?
C18 C19 H19 120.9 . . ?
C20 C19 H19 120.9 . . ?
C56 C57 C58 119.8(4) . . ?
C56 C57 H57 120.1 . . ?
C58 C57 H57 120.1 . . ?
C22 C21 C20 118.3(4) . . ?
C22 C21 H21 120.9 . . ?
C20 C21 H21 120.9 . . ?
N17 C22 C21 124.5(4) . . ?
N17 C22 H22 117.8 . . ?
C21 C22 H22 117.8 . . ?
C33 C34 C7 120.8(4) . . ?
C33 C34 H34 119.6 . . ?
C7 C34 H34 119.6 . . ?
C32 C30 C26 120.7(4) . . ?
C32 C30 H30 119.7 . . ?
C26 C30 H30 119.7 . . ?
C73 C72 C71 118.7(3) . . ?
C73 C72 H72 120.6 . . ?
C71 C72 H72 120.6 . . ?
C24 C23 C8 177.4(5) . . ?
O36 B35 O34 114.9(3) . . ?
O36 B35 C61 112.0(3) . . ?
O34 B35 C61 112.6(3) . . ?
O36 B35 N46 107.0(2) . . ?
O34 B35 N46 103.2(2) . . ?
C61 B35 N46 106.2(2) . . ?
C23 C24 C28 175.7(5) . . ?
C12 C13 C14 120.8(4) . . ?
C12 C13 H13 119.6 . . ?
C14 C13 H13 119.6 . . ?
O36 B31 O32 114.8(3) . . ?
O36 B31 C37 113.0(3) . . ?
O32 B31 C37 112.9(3) . . ?
O36 B31 N25 104.7(3) . . ?
O32 B31 N25 105.0(3) . . ?
C37 B31 N25 105.2(2) . . ?
O32 B33 O34 123.3(3) . . ?
O32 B33 C70 118.1(3) . . ?
O34 B33 C70 118.6(3) . . ?
C11 C10 C9 120.1(4) . . ?
C11 C10 H10 120.0 . . ?
C9 C10 H10 120.0 . . ?
C34 C33 C32 121.1(4) . . ?
C34 C33 H33 119.5 . . ?
C32 C33 H33 119.5 . . ?
C30 C32 C33 120.1(5) . . ?
C30 C32 H32 119.9 . . ?
C33 C32 H32 119.9 . . ?
C13 C12 C11 120.7(5) . . ?
C13 C12 H12 119.7 . . ?
C11 C12 H12 119.7 . . ?
C10 C11 C12 121.0(5) . . ?
C10 C11 H11 119.5 . . ?
C12 C11 H11 119.5 . . ?
C2 C1 H1A 109.5 . . ?
C2 C1 H1B 109.5 . . ?
H1A C1 H1B 109.5 . . ?
C2 C1 H1C 109.5 . . ?
H1A C1 H1C 109.5 . . ?
H1B C1 H1C 109.5 . . ?
C3 C2 C1 112.5(8) . . ?
C3 C2 H2A 109.1 . . ?
C1 C2 H2A 109.1 . . ?
C3 C2 H2B 109.1 . . ?
C1 C2 H2B 109.1 . . ?
H2A C2 H2B 107.8 . . ?
C4 C3 C2 114.1(10) . . ?
C4 C3 H3A 108.7 . . ?
C2 C3 H3A 108.7 . . ?
C4 C3 H3B 108.7 . . ?
C2 C3 H3B 108.7 . . ?
H3A C3 H3B 107.6 . . ?
C3 C4 C5 112.6(8) . . ?
C3 C4 H4A 109.1 . . ?
C5 C4 H4A 109.1 . . ?
C3 C4 H4B 109.1 . . ?
C5 C4 H4B 109.1 . . ?
H4A C4 H4B 107.8 . . ?
C6 C5 C4 108.8(9) . . ?
C6 C5 H5A 109.9 . . ?
C4 C5 H5A 109.9 . . ?
C6 C5 H5B 109.9 . . ?
C4 C5 H5B 109.9 . . ?
H5A C5 H5B 108.3 . . ?
C5 C6 H6A 109.5 . . ?
C5 C6 H6B 109.5 . . ?
H6A C6 H6B 109.5 . . ?
C5 C6 H6C 109.5 . . ?
H6A C6 H6C 109.5 . . ?
H6B C6 H6C 109.5 . . ?
C2A C25 H25A 109.5 . . ?
C2A C25 H25B 109.5 . . ?
H25A C25 H25B 109.5 . . ?
C2A C25 H25C 109.5 . . ?
H25A C25 H25C 109.5 . . ?
H25B C25 H25C 109.5 . . ?
C3A C2A C25 121.1(16) . . ?
C3A C2A H2AA 107.1 . . ?
C25 C2A H2AA 107.1 . . ?
C3A C2A H2AB 107.0 . . ?
C25 C2A H2AB 107.1 . . ?
H2AA C2A H2AB 106.8 . . ?
C2A C3A C4A 122(2) . . ?
C2A C3A H3AA 106.8 . . ?
C4A C3A H3AA 106.8 . . ?
C2A C3A H3AB 106.8 . . ?
C4A C3A H3AB 106.8 . . ?
H3AA C3A H3AB 106.6 . . ?
C3A C4A C5A 113.0(15) . . ?
C3A C4A H4AA 109.0 . . ?
C5A C4A H4AA 109.0 . . ?
C3A C4A H4AB 109.0 . . ?
C5A C4A H4AB 109.0 . . ?
H4AA C4A H4AB 107.8 . . ?
C6A C5A C4A 105.1(14) . . ?
C6A C5A H5AA 110.7 . . ?
C4A C5A H5AA 110.7 . . ?
C6A C5A H5AB 110.7 . . ?
C4A C5A H5AB 110.7 . . ?
H5AA C5A H5AB 108.8 . . ?
C5A C6A H6AA 109.5 . . ?
C5A C6A H6AB 109.5 . . ?
H6AA C6A H6AB 109.5 . . ?
C5A C6A H6AC 109.5 . . ?
H6AA C6A H6AC 109.5 . . ?
H6AB C6A H6AC 109.5 . . ?
C1F O1 C1G 161(3) . . ?
C1F C1E H1EA 109.5 . . ?
C1F C1E H1EB 109.5 . . ?
H1EA C1E H1EB 109.5 . . ?
C1F C1E H1EC 109.5 . . ?
H1EA C1E H1EC 109.5 . . ?
H1EB C1E H1EC 109.5 . . ?
O1 C1F C1E 112.9(19) . . ?
O1 C1F H1FA 109.0 . . ?
C1E C1F H1FA 109.0 . . ?
O1 C1F H1FB 109.0 . . ?
C1E C1F H1FB 109.0 . . ?
H1FA C1F H1FB 107.8 . . ?
O1 C1G C1H 104(2) . . ?
O1 C1G H1GB 111.0 . . ?
C1H C1G H1GB 111.0 . . ?
O1 C1G H1GA 111.0 . . ?
C1H C1G H1GA 111.0 . . ?
H1GB C1G H1GA 109.0 . . ?
C1G C1H H1HA 115.4 . . ?
C1G C1H H1HB 98.2 . . ?
H1HA C1H H1HB 109.5 . . ?
C1G C1H H1HC 114.2 . . ?
H1HA C1H H1HC 109.5 . . ?
H1HB C1H H1HC 109.5 . . ?
Cl3 C1A Cl2 109.2(11) . . ?
Cl3 C1A H1AA 109.8 . . ?
Cl2 C1A H1AA 109.8 . . ?
Cl3 C1A H1AB 109.8 . . ?
Cl2 C1A H1AB 109.8 . . ?
H1AA C1A H1AB 108.3 . . ?
C1C C1B H1BA 109.5 . . ?
C1C C1B H1BB 109.5 . . ?
H1BA C1B H1BB 109.5 . . ?
C1C C1B H1BC 109.5 . . ?
H1BA C1B H1BC 109.5 . . ?
H1BB C1B H1BC 109.5 . . ?
C1D C1C C1B 111.3(12) . . ?
C1D C1C H1CA 109.4 . . ?
C1B C1C H1CA 109.4 . . ?
C1D C1C H1CB 109.4 . . ?
C1B C1C H1CB 109.4 . . ?
H1CA C1C H1CB 108.0 . . ?
C1C C1D C1I 112.1(10) . . ?
C1C C1D H1DA 109.2 . . ?
C1I C1D H1DA 109.2 . . ?
C1C C1D H1DB 109.2 . . ?
C1I C1D H1DB 109.2 . . ?
H1DA C1D H1DB 107.9 . . ?
C1J C1I C1D 108.9(8) . . ?
C1J C1I H1IA 109.9 . . ?
C1D C1I H1IA 109.9 . . ?
C1J C1I H1IB 109.9 . . ?
C1D C1I H1IB 109.9 . . ?
H1IA C1I H1IB 108.3 . . ?
C1I C1J C1K 111.7(6) . . ?
C1I C1J H1JA 109.3 . . ?
C1K C1J H1JA 109.3 . . ?
C1I C1J H1JB 109.3 . . ?
C1K C1J H1JB 109.3 . . ?
H1JA C1J H1JB 107.9 . . ?
C1J C1K H1KA 109.5 . . ?
C1J C1K H1KB 109.5 . . ?
H1KA C1K H1KB 109.5 . . ?
C1J C1K H1KC 109.5 . . ?
H1KA C1K H1KC 109.5 . . ?
H1KB C1K H1KC 109.5 . . ?

loop_
_geom_bond_atom_site_label_1
_geom_bond_atom_site_label_2
_geom_bond_distance
_geom_bond_site_symmetry_2
_geom_bond_publ_flag
O32 B33 1.355(4) . ?
O32 B31 1.452(4) . ?
O36 B35 1.417(4) . ?
O36 B31 1.423(4) . ?
O34 B33 1.358(4) . ?
O34 B35 1.458(4) . ?
O45 N43 1.221(4) . ?
O44 N43 1.239(4) . ?
O69 N67 1.235(4) . ?
O68 N67 1.237(4) . ?
N43 C40 1.455(4) . ?
N46 C51 1.335(4) . ?
N46 C47 1.355(4) . ?
N46 B35 1.707(4) . ?
N25 C43 1.339(4) . ?
N25 C36 1.351(5) . ?
N25 B31 1.677(4) . ?
N67 C64 1.451(4) . ?
N17 C18 1.334(5) . ?
N17 C22 1.334(6) . ?
O78 N76 1.228(5) . ?
C49 C48 1.391(5) . ?
C49 C50 1.398(5) . ?
C49 C52 1.432(4) . ?
C40 C39 1.376(5) . ?
C40 C41 1.384(5) . ?
C61 C66 1.394(5) . ?
C61 C62 1.395(5) . ?
C61 B35 1.615(5) . ?
C37 C42 1.387(5) . ?
C37 C38 1.408(5) . ?
C37 B31 1.603(5) . ?
C51 C50 1.380(4) . ?
C51 H51 0.9500 . ?
C70 C71 1.392(5) . ?
C70 C75 1.403(5) . ?
C70 B33 1.574(5) . ?
N76 O77 1.216(5) . ?
N76 C73 1.459(5) . ?
C54 C60 1.408(5) . ?
C54 C55 1.416(5) . ?
C54 C53 1.438(4) . ?
C50 H50 0.9500 . ?
C66 C65 1.380(5) . ?
C66 H66 0.9500 . ?
C60 C55 1.432(4) 3_766 ?
C60 C59 1.439(5) 3_766 ?
C64 C65 1.380(5) . ?
C64 C63 1.381(5) . ?
C52 C53 1.196(5) . ?
C41 C42 1.390(5) . ?
C41 H41 0.9500 . ?
C55 C56 1.421(5) . ?
C43 C29 1.381(5) . ?
C43 H43 0.9500 . ?
C17 C14 1.400(6) . ?
C17 C26 1.424(6) . ?
C17 C15 1.431(5) . ?
C65 H65 0.9500 . ?
C75 C74 1.372(5) . ?
C75 H75 0.9500 . ?
C20 C21 1.389(5) . ?
C20 C19 1.397(6) . ?
C20 C16 1.434(5) . ?
C39 C38 1.383(5) . ?
C39 H39 0.9500 . ?
C26 C30 1.406(6) . ?
C26 C7 1.435(5) . ?
C42 H42 0.9500 . ?
C47 C48 1.370(5) . ?
C47 H47 0.9500 . ?
C14 C13 1.422(6) . ?
C14 C9 1.424(5) . ?
C28 C29 1.386(6) . ?
C28 C27 1.392(6) . ?
C28 C24 1.425(5) . ?
C7 C8 1.403(6) . ?
C7 C34 1.426(6) . ?
C59 C58 1.343(6) . ?
C59 H59 0.9500 . ?
C74 C73 1.381(5) . ?
C74 H74 0.9500 . ?
C56 C57 1.361(6) . ?
C56 H56 0.9500 . ?
C9 C8 1.423(6) . ?
C9 C10 1.425(7) . ?
C38 H38 0.9500 . ?
C71 C72 1.383(5) . ?
C71 H71 0.9500 . ?
C36 C27 1.376(5) . ?
C36 H36 0.9500 . ?
C62 C63 1.387(5) . ?
C62 H62 0.9500 . ?
C48 H48 0.9500 . ?
C16 C15 1.202(5) . ?
C29 H29 0.9500 . ?
C63 H63 0.9500 . ?
C73 C72 1.375(6) . ?
C8 C23 1.422(5) . ?
C58 C57 1.420(5) . ?
C58 H58 0.9500 . ?
C18 C19 1.386(5) . ?
C18 H18 0.9500 . ?
C27 H27 0.9500 . ?
C19 H19 0.9500 . ?
C57 H57 0.9500 . ?
C21 C22 1.388(5) . ?
C21 H21 0.9500 . ?
C22 H22 0.9500 . ?
C34 C33 1.341(7) . ?
C34 H34 0.9500 . ?
C30 C32 1.360(6) . ?
C30 H30 0.9500 . ?
C72 H72 0.9500 . ?
C23 C24 1.202(5) . ?
C13 C12 1.356(7) . ?
C13 H13 0.9500 . ?
C10 C11 1.354(8) . ?
C10 H10 0.9500 . ?
C33 C32 1.416(7) . ?
C33 H33 0.9500 . ?
C32 H32 0.9500 . ?
C12 C11 1.404(7) . ?
C12 H12 0.9500 . ?
C11 H11 0.9500 . ?
C1 C2 1.535(8) . ?
C1 H1A 0.9800 . ?
C1 H1B 0.9800 . ?
C1 H1C 0.9800 . ?
C2 C3 1.517(8) . ?
C2 H2A 0.9900 . ?
C2 H2B 0.9900 . ?
C3 C4 1.514(9) . ?
C3 H3A 0.9900 . ?
C3 H3B 0.9900 . ?
C4 C5 1.551(8) . ?
C4 H4A 0.9900 . ?
C4 H4B 0.9900 . ?
C5 C6 1.541(8) . ?
C5 H5A 0.9900 . ?
C5 H5B 0.9900 . ?
C6 H6A 0.9800 . ?
C6 H6B 0.9800 . ?
C6 H6C 0.9800 . ?
C25 C2A 1.511(16) . ?
C25 H25A 0.9800 . ?
C25 H25B 0.9800 . ?
C25 H25C 0.9800 . ?
C2A C3A 1.448(17) . ?
C2A H2AA 0.9900 . ?
C2A H2AB 0.9900 . ?
C3A C4A 1.476(18) . ?
C3A H3AA 0.9900 . ?
C3A H3AB 0.9900 . ?
C4A C5A 1.589(17) . ?
C4A H4AA 0.9900 . ?
C4A H4AB 0.9900 . ?
C5A C6A 1.533(17) . ?
C5A H5AA 0.9900 . ?
C5A H5AB 0.9900 . ?
C6A H6AA 0.9800 . ?
C6A H6AB 0.9800 . ?
C6A H6AC 0.9800 . ?
O1 C1F 1.401(15) . ?
O1 C1G 1.409(15) . ?
C1E C1F 1.477(15) . ?
C1E H1EA 0.9800 . ?
C1E H1EB 0.9800 . ?
C1E H1EC 0.9800 . ?
C1F H1FA 0.9900 . ?
C1F H1FB 0.9900 . ?
C1G C1H 1.500(16) . ?
C1G H1GB 0.9900 . ?
C1G H1GA 0.9900 . ?
C1H H1HA 0.9799 . ?
C1H H1HB 0.9802 . ?
C1H H1HC 0.9801 . ?
Cl2 C1A 1.775(9) . ?
Cl3 C1A 1.774(9) . ?
C1A H1AA 0.9900 . ?
C1A H1AB 0.9900 . ?
C1B C1C 1.532(11) . ?
C1B H1BA 0.9800 . ?
C1B H1BB 0.9800 . ?
C1B H1BC 0.9800 . ?
C1C C1D 1.520(11) . ?
C1C H1CA 0.9900 . ?
C1C H1CB 0.9900 . ?
C1D C1I 1.550(10) . ?
C1D H1DA 0.9900 . ?
C1D H1DB 0.9900 . ?
C1I C1J 1.546(9) . ?
C1I H1IA 0.9900 . ?
C1I H1IB 0.9900 . ?
C1J C1K 1.604(8) . ?
C1J H1JA 0.9900 . ?
C1J H1JB 0.9900 . ?
C1K H1KA 0.9800 . ?
C1K H1KB 0.9800 . ?
C1K H1KC 0.9800 . ?

loop_
_geom_torsion_atom_site_label_1
_geom_torsion_atom_site_label_2
_geom_torsion_atom_site_label_3
_geom_torsion_atom_site_label_4
_geom_torsion
_geom_torsion_site_symmetry_1
_geom_torsion_site_symmetry_2
_geom_torsion_site_symmetry_3
_geom_torsion_site_symmetry_4
_geom_torsion_publ_flag
O45 N43 C40 C39 174.6(3) . . . . ?
O44 N43 C40 C39 -6.3(4) . . . . ?
O45 N43 C40 C41 -7.9(4) . . . . ?
O44 N43 C40 C41 171.2(3) . . . . ?
C47 N46 C51 C50 -1.9(4) . . . . ?
B35 N46 C51 C50 173.1(3) . . . . ?
N46 C51 C50 C49 0.1(5) . . . . ?
C48 C49 C50 C51 1.8(4) . . . . ?
C52 C49 C50 C51 -176.8(3) . . . . ?
C62 C61 C66 C65 -1.6(5) . . . . ?
B35 C61 C66 C65 -180.0(3) . . . . ?
C55 C54 C60 C55 -0.1(5) . . . 3_766 ?
C53 C54 C60 C55 179.5(3) . . . 3_766 ?
C55 C54 C60 C59 179.9(3) . . . 3_766 ?
C53 C54 C60 C59 -0.5(5) . . . 3_766 ?
O69 N67 C64 C65 13.2(5) . . . . ?
O68 N67 C64 C65 -167.0(3) . . . . ?
O69 N67 C64 C63 -167.0(3) . . . . ?
O68 N67 C64 C63 12.7(5) . . . . ?
C39 C40 C41 C42 3.2(5) . . . . ?
N43 C40 C41 C42 -174.3(3) . . . . ?
C60 C54 C55 C56 -179.6(3) . . . . ?
C53 C54 C55 C56 0.8(5) . . . . ?
C60 C54 C55 C60 0.1(5) . . . 3_766 ?
C53 C54 C55 C60 -179.5(3) . . . 3_766 ?
C36 N25 C43 C29 3.4(5) . . . . ?
B31 N25 C43 C29 -167.8(3) . . . . ?
C61 C66 C65 C64 2.2(5) . . . . ?
C63 C64 C65 C66 -0.7(5) . . . . ?
N67 C64 C65 C66 179.0(3) . . . . ?
C71 C70 C75 C74 -0.7(5) . . . . ?
B33 C70 C75 C74 176.8(3) . . . . ?
C41 C40 C39 C38 -2.4(5) . . . . ?
N43 C40 C39 C38 175.1(3) . . . . ?
C14 C17 C26 C30 178.0(3) . . . . ?
C15 C17 C26 C30 -2.2(5) . . . . ?
C14 C17 C26 C7 -1.1(5) . . . . ?
C15 C17 C26 C7 178.8(3) . . . . ?
C38 C37 C42 C41 -2.2(5) . . . . ?
B31 C37 C42 C41 176.4(3) . . . . ?
C40 C41 C42 C37 -0.8(5) . . . . ?
C51 N46 C47 C48 1.8(5) . . . . ?
B35 N46 C47 C48 -173.4(3) . . . . ?
C26 C17 C14 C13 -179.2(3) . . . . ?
C15 C17 C14 C13 1.0(5) . . . . ?
C26 C17 C14 C9 0.7(5) . . . . ?
C15 C17 C14 C9 -179.2(3) . . . . ?
C30 C26 C7 C8 -178.8(3) . . . . ?
C17 C26 C7 C8 0.3(5) . . . . ?
C30 C26 C7 C34 1.4(5) . . . . ?
C17 C26 C7 C34 -179.6(3) . . . . ?
C70 C75 C74 C73 -0.5(6) . . . . ?
C54 C55 C56 C57 179.9(3) . . . . ?
C60 C55 C56 C57 0.2(5) 3_766 . . . ?
C17 C14 C9 C8 0.5(5) . . . . ?
C13 C14 C9 C8 -179.6(3) . . . . ?
C17 C14 C9 C10 -179.9(3) . . . . ?
C13 C14 C9 C10 -0.1(5) . . . . ?
C40 C39 C38 C37 -0.8(5) . . . . ?
C42 C37 C38 C39 3.0(5) . . . . ?
B31 C37 C38 C39 -175.6(3) . . . . ?
C75 C70 C71 C72 1.0(6) . . . . ?
B33 C70 C71 C72 -176.4(4) . . . . ?
C43 N25 C36 C27 -2.4(5) . . . . ?
B31 N25 C36 C27 169.3(3) . . . . ?
C66 C61 C62 C63 -0.5(5) . . . . ?
B35 C61 C62 C63 178.0(3) . . . . ?
N46 C47 C48 C49 0.0(5) . . . . ?
C50 C49 C48 C47 -1.8(5) . . . . ?
C52 C49 C48 C47 176.7(3) . . . . ?
N25 C43 C29 C28 -0.9(5) . . . . ?
C27 C28 C29 C43 -2.5(5) . . . . ?
C24 C28 C29 C43 174.7(3) . . . . ?
C65 C64 C63 C62 -1.2(5) . . . . ?
N67 C64 C63 C62 179.0(3) . . . . ?
C61 C62 C63 C64 1.9(6) . . . . ?
C75 C74 C73 C72 1.4(6) . . . . ?
C75 C74 C73 N76 -177.5(4) . . . . ?
O77 N76 C73 C72 3.5(7) . . . . ?
O78 N76 C73 C72 -175.0(4) . . . . ?
O77 N76 C73 C74 -177.5(5) . . . . ?
O78 N76 C73 C74 4.0(6) . . . . ?
C34 C7 C8 C23 0.0(5) . . . . ?
C26 C7 C8 C23 -179.9(3) . . . . ?
C34 C7 C8 C9 -179.3(3) . . . . ?
C26 C7 C8 C9 0.8(5) . . . . ?
C14 C9 C8 C7 -1.3(5) . . . . ?
C10 C9 C8 C7 179.2(4) . . . . ?
C14 C9 C8 C23 179.5(3) . . . . ?
C10 C9 C8 C23 -0.1(5) . . . . ?
C60 C59 C58 C57 -0.1(5) 3_766 . . . ?
C22 N17 C18 C19 0.5(5) . . . . ?
N25 C36 C27 C28 -1.0(6) . . . . ?
C29 C28 C27 C36 3.4(5) . . . . ?
C24 C28 C27 C36 -173.7(3) . . . . ?
N17 C18 C19 C20 0.0(5) . . . . ?
C21 C20 C19 C18 -0.1(5) . . . . ?
C16 C20 C19 C18 -179.6(3) . . . . ?
C55 C56 C57 C58 0.0(6) . . . . ?
C59 C58 C57 C56 0.0(6) . . . . ?
C19 C20 C21 C22 -0.3(5) . . . . ?
C16 C20 C21 C22 179.1(3) . . . . ?
C18 N17 C22 C21 -0.9(6) . . . . ?
C20 C21 C22 N17 0.9(6) . . . . ?
C8 C7 C34 C33 179.3(4) . . . . ?
C26 C7 C34 C33 -0.9(5) . . . . ?
C17 C26 C30 C32 -179.9(3) . . . . ?
C7 C26 C30 C32 -0.9(5) . . . . ?
C74 C73 C72 C71 -1.1(6) . . . . ?
N76 C73 C72 C71 177.8(4) . . . . ?
C70 C71 C72 C73 -0.2(6) . . . . ?
B31 O36 B35 O34 -29.9(4) . . . . ?
B31 O36 B35 C61 -160.1(3) . . . . ?
B31 O36 B35 N46 83.9(3) . . . . ?
B33 O34 B35 O36 18.1(4) . . . . ?
B33 O34 B35 C61 148.0(3) . . . . ?
B33 O34 B35 N46 -97.9(3) . . . . ?
C66 C61 B35 O36 -173.9(3) . . . . ?
C62 C61 B35 O36 7.7(4) . . . . ?
C66 C61 B35 O34 54.8(4) . . . . ?
C62 C61 B35 O34 -123.6(3) . . . . ?
C66 C61 B35 N46 -57.5(4) . . . . ?
C62 C61 B35 N46 124.2(3) . . . . ?
C51 N46 B35 O36 -124.2(3) . . . . ?
C47 N46 B35 O36 50.7(4) . . . . ?
C51 N46 B35 O34 -2.6(4) . . . . ?
C47 N46 B35 O34 172.3(3) . . . . ?
C51 N46 B35 C61 116.0(3) . . . . ?
C47 N46 B35 C61 -69.1(3) . . . . ?
C17 C14 C13 C12 179.7(4) . . . . ?
C9 C14 C13 C12 -0.1(6) . . . . ?
B35 O36 B31 O32 23.1(4) . . . . ?
B35 O36 B31 C37 154.5(3) . . . . ?
B35 O36 B31 N25 -91.5(3) . . . . ?
B33 O32 B31 O36 -4.2(4) . . . . ?
B33 O32 B31 C37 -135.7(3) . . . . ?
B33 O32 B31 N25 110.3(3) . . . . ?
C42 C37 B31 O36 -8.1(4) . . . . ?
C38 C37 B31 O36 170.5(3) . . . . ?
C42 C37 B31 O32 124.3(3) . . . . ?
C38 C37 B31 O32 -57.2(4) . . . . ?
C42 C37 B31 N25 -121.7(3) . . . . ?
C38 C37 B31 N25 56.8(4) . . . . ?
C43 N25 B31 O36 111.7(3) . . . . ?
C36 N25 B31 O36 -59.7(4) . . . . ?
C43 N25 B31 O32 -9.6(4) . . . . ?
C36 N25 B31 O32 179.0(3) . . . . ?
C43 N25 B31 C37 -129.0(3) . . . . ?
C36 N25 B31 C37 59.7(4) . . . . ?
B31 O32 B33 O34 -6.7(5) . . . . ?
B31 O32 B33 C70 175.0(3) . . . . ?
B35 O34 B33 O32 -0.6(5) . . . . ?
B35 O34 B33 C70 177.7(3) . . . . ?
C71 C70 B33 O32 -179.5(3) . . . . ?
C75 C70 B33 O32 3.1(5) . . . . ?
C71 C70 B33 O34 2.2(5) . . . . ?
C75 C70 B33 O34 -175.2(3) . . . . ?
C8 C9 C10 C11 179.6(4) . . . . ?
C14 C9 C10 C11 0.1(6) . . . . ?
C7 C34 C33 C32 -0.1(6) . . . . ?
C26 C30 C32 C33 -0.1(6) . . . . ?
C34 C33 C32 C30 0.6(6) . . . . ?
C14 C13 C12 C11 0.3(7) . . . . ?
C9 C10 C11 C12 0.0(8) . . . . ?
C13 C12 C11 C10 -0.3(8) . . . . ?
C1 C2 C3 C4 -175.6(10) . . . . ?
C2 C3 C4 C5 172.8(11) . . . . ?
C3 C4 C5 C6 175.7(10) . . . . ?
C25 C2A C3A C4A 180(2) . . . . ?
C2A C3A C4A C5A -169(3) . . . . ?
C3A C4A C5A C6A 180(2) . . . . ?
C1G O1 C1F C1E 152(8) . . . . ?
C1F O1 C1G C1H 79(10) . . . . ?
C1B C1C C1D C1I -177.6(10) . . . . ?
C1C C1D C1I C1J 172.0(9) . . . . ?
C1D C1I C1J C1K 177.0(7) . . . . ?
